data_1529295
loop_
_publ_author_name
'Devaine-Pressing, Katalin'
'Dawe, Louise N.'
'Kozak, Christopher M.'

_publ_section_title
;
 Cyclohexene oxide/carbon dioxide copolymerization by chromium(iii)
 amino-bis(phenolato) complexes and MALDI-TOF MS analysis of the
 polycarbonates
;
_journal_issue 35
_journal_name_full 'Polym. Chem.'
_journal_page_first 6305
_journal_paper_doi 10.1039/C5PY01028D
_journal_volume 6
_journal_year 2015
_chemical_formula_moiety 'C32 H50 Cl Cr N2 O5, C7 H8'
_chemical_formula_sum 'C39 H58 Cl Cr N2 O5'
_chemical_formula_weight 722.35
_chemical_name_systematic
; 
 ? 
;
_chemical_properties_physical Moisture-sensitive
_space_group_IT_number 14
_symmetry_cell_setting monoclinic
_symmetry_Int_Tables_number 14
_symmetry_space_group_name_Hall '-P 2ybc'
_symmetry_space_group_name_H-M 'P 1 21/c 1'
_atom_sites_solution_hydrogens geom
_atom_sites_solution_primary direct
_atom_sites_solution_secondary difmap
_audit_creation_method SHELXL-97
_audit_update_record
;
2015-06-24 deposited with the CCDC.
2015-07-24 downloaded from the CCDC.
;
_cell_angle_alpha 90.00
_cell_angle_beta 112.456(8)
_cell_angle_gamma 90.00
_cell_formula_units_Z 4
_cell_length_a 14.615(10)
_cell_length_b 16.834(12)
_cell_length_c 16.342(13)
_cell_measurement_reflns_used 10459
_cell_measurement_temperature 123(2)
_cell_measurement_theta_max 30.0
_cell_measurement_theta_min 1.8
_cell_volume 3716(5)
_computing_cell_refinement 'CrystalClear-SM Expert 2.0 r4 (Rigaku, 2009)'
_computing_data_collection 'CrystalClear-SM Expert 2.0 r4 (Rigaku, 2009)'
_computing_data_reduction 'CrystalClear-SM Expert 2.0 r4 (Rigaku, 2009)'
_computing_molecular_graphics 'CrystalStructure 4.0 (Rigaku, 2010)'
_computing_publication_material 'CrystalStructure 4.0 (Rigaku, 2010)'
_computing_structure_refinement 'SHELXL-97 (Acta Cryst.2008, A64, 112-122)'
_computing_structure_solution 'SHELXS-97 (Acta Cryst.2008, A64, 112-122)'
_diffrn_ambient_temperature 123(2)
_diffrn_detector_area_resol_mean 14.63
_diffrn_measured_fraction_theta_full 0.989
_diffrn_measured_fraction_theta_max 0.989
_diffrn_measurement_device_type 'Rigaku Saturn70 CCD'
_diffrn_measurement_method \w
_diffrn_radiation_monochromator 'graphite - Rigaku SHINE'
_diffrn_radiation_source 'fine-focus sealed tube'
_diffrn_radiation_type MoK\a
_diffrn_radiation_wavelength 0.71075
_diffrn_reflns_av_R_equivalents 0.0939
_diffrn_reflns_av_sigmaI/netI 0.0591
_diffrn_reflns_limit_h_max 16
_diffrn_reflns_limit_h_min -18
_diffrn_reflns_limit_k_max 21
_diffrn_reflns_limit_k_min 0
_diffrn_reflns_limit_l_max 20
_diffrn_reflns_limit_l_min 0
_diffrn_reflns_number 42817
_diffrn_reflns_theta_full 26.50
_diffrn_reflns_theta_max 26.50
_diffrn_reflns_theta_min 2.54
_exptl_absorpt_coefficient_mu 0.425
_exptl_absorpt_correction_T_max 0.989
_exptl_absorpt_correction_T_min 0.921
_exptl_absorpt_correction_type numerical
_exptl_absorpt_process_details 'T. Higashi, 2000'
_exptl_crystal_colour Green
_exptl_crystal_density_diffrn 1.291
_exptl_crystal_density_method 'not measured'
_exptl_crystal_description Prism
_exptl_crystal_F_000 1548
_exptl_crystal_recrystallization_method 'Re-crystallisation from solvent: '
_exptl_crystal_size_max 0.35
_exptl_crystal_size_mid 0.07
_exptl_crystal_size_min 0.05
_platon_squeeze_details
;
The Platon SQUEEZE procedure was applied to recover 204 electrons per 
unit cell in four voids that were sufficiently large to contain a small
molecule (total volume 664 ^A^3); that is 51 electrons 
per formula unit.  Prior to the application of SQUEEZE, a badly 
disordered toluene (50 electrons) was observed from difference maps but 
a satisfactory point model could not be achieved. This molecule has 
been included in the formula for the calculation of intensive properties.
PLATON Reference : Spek, A.L. (2003), J.Appl.Cryst. 36, 7-13.
;
_refine_diff_density_max 0.868
_refine_diff_density_min -0.612
_refine_diff_density_rms 0.084
_refine_ls_extinction_method none
_refine_ls_goodness_of_fit_ref 1.082
_refine_ls_hydrogen_treatment constr
_refine_ls_matrix_type full
_refine_ls_number_parameters 430
_refine_ls_number_reflns 7619
_refine_ls_number_restraints 18
_refine_ls_restrained_S_all 1.081
_refine_ls_R_factor_all 0.1168
_refine_ls_R_factor_gt 0.0965
_refine_ls_shift/su_max 0.000
_refine_ls_shift/su_mean 0.000
_refine_ls_structure_factor_coef Fsqd
_refine_ls_weighting_details 'calc w=1/[\s^2^(Fo^2^)+(0.1253P)^2^+5.0018P] where P=(Fo^2^+2Fc^2^)/3'
_refine_ls_weighting_scheme calc
_refine_ls_wR_factor_gt 0.2448
_refine_ls_wR_factor_ref 0.2625
_reflns_number_gt 5952
_reflns_number_total 7619
_reflns_threshold_expression >2sigma(I)
_cod_data_source_file c5py01028d2.cif
_cod_data_source_block 2_THF
_cod_depositor_comments
;
The following automatic conversions were performed:

'_exptl_absorpt_correction_type' value 'Numerical' changed to
'numerical' according to
/usr/data/users/saulius/crontab/automatic-downloads/rss-feeds/RSC/lib/dictionaries/cif_core.dic
dictionary named 'cif_core.dic' version 2.4.2 from 2011-04-26.

Automatic conversion script
Id: cif_fix_values 3271 2015-04-21 07:52:19Z andrius 

 Adding full bibliography for 1529295--1529297.cif.
;
_cod_database_code 1529295

loop_
_symmetry_equiv_pos_as_xyz
'x, y, z'
'-x, y+1/2, -z+1/2'
'-x, -y, -z'
'x, -y-1/2, z-1/2'

loop_
_atom_site_label
_atom_site_type_symbol
_atom_site_fract_x
_atom_site_fract_y
_atom_site_fract_z
_atom_site_U_iso_or_equiv
_atom_site_adp_type
_atom_site_occupancy
_atom_site_symmetry_multiplicity
_atom_site_calc_flag
_atom_site_refinement_flags
_atom_site_disorder_assembly
_atom_site_disorder_group
Cr1 Cr 0.05923(5) 0.73836(4) 0.92636(4) 0.0402(2) Uani 1 1 d . . .
Cl1 Cl 0.06391(9) 0.71841(8) 0.78760(7) 0.0538(3) Uani 1 1 d . . .
O1 O 0.1831(2) 0.79183(19) 0.96386(19) 0.0474(7) Uani 1 1 d . . .
O2 O -0.0709(2) 0.69348(18) 0.88092(18) 0.0445(7) Uani 1 1 d . . .
O3 O 0.4483(3) 0.8882(3) 1.2895(3) 0.0798(12) Uani 1 1 d . . .
O4 O -0.3192(3) 0.5835(2) 1.0363(3) 0.0725(11) Uani 1 1 d . . .
O5 O -0.0081(2) 0.84925(18) 0.8863(2) 0.0487(7) Uani 1 1 d . C .
N1 N 0.0536(3) 0.7511(2) 1.0513(2) 0.0390(8) Uani 1 1 d . . .
N2 N 0.1324(3) 0.6306(2) 0.9793(2) 0.0437(8) Uani 1 1 d . . .
C1 C 0.2462(3) 0.8193(3) 1.0410(3) 0.0437(9) Uani 1 1 d . . .
C2 C 0.3447(3) 0.8371(3) 1.0544(3) 0.0467(10) Uani 1 1 d . A .
C3 C 0.4062(4) 0.8593(3) 1.1393(3) 0.0584(12) Uani 1 1 d . . .
H3 H 0.4736 0.8705 1.1505 0.070 Uiso 1 1 calc R . .
C4 C 0.3749(4) 0.8661(4) 1.2078(3) 0.0625(14) Uani 1 1 d . . .
C5 C 0.2785(4) 0.8532(3) 1.1950(3) 0.0552(12) Uani 1 1 d . . .
H5 H 0.2560 0.8593 1.2421 0.066 Uiso 1 1 calc R . .
C6 C 0.2135(3) 0.8305(3) 1.1104(3) 0.0457(10) Uani 1 1 d . . .
C7 C 0.1055(3) 0.8256(3) 1.0927(3) 0.0444(10) Uani 1 1 d . . .
H7A H 0.0972 0.8332 1.1495 0.053 Uiso 1 1 calc R . .
H7B H 0.0720 0.8705 1.0537 0.053 Uiso 1 1 calc R . .
C8 C -0.0500(3) 0.7609(3) 1.0446(3) 0.0469(10) Uani 1 1 d . . .
H8A H -0.0487 0.7694 1.1049 0.056 Uiso 1 1 calc R . .
H8B H -0.0772 0.8097 1.0101 0.056 Uiso 1 1 calc R . .
C9 C -0.1191(3) 0.6946(3) 1.0034(3) 0.0442(10) Uani 1 1 d . . .
C10 C -0.1809(3) 0.6670(3) 1.0444(3) 0.0503(11) Uani 1 1 d . . .
H10 H -0.1715 0.6844 1.1024 0.060 Uiso 1 1 calc R . .
C11 C -0.2553(4) 0.6145(3) 1.0005(3) 0.0538(11) Uani 1 1 d . . .
C12 C -0.2710(3) 0.5922(3) 0.9155(3) 0.0454(10) Uani 1 1 d . . .
H12 H -0.3248 0.5577 0.8853 0.054 Uiso 1 1 calc R . .
C13 C -0.2116(3) 0.6178(3) 0.8718(3) 0.0412(9) Uani 1 1 d . . .
C14 C -0.1312(3) 0.6682(3) 0.9190(3) 0.0426(9) Uani 1 1 d . . .
C15 C 0.0996(3) 0.6800(3) 1.1058(3) 0.0476(10) Uani 1 1 d . . .
H15A H 0.1323 0.6958 1.1687 0.057 Uiso 1 1 calc R . .
H15B H 0.0475 0.6407 1.1013 0.057 Uiso 1 1 calc R . .
C16 C 0.1734(4) 0.6434(3) 1.0756(3) 0.0599(13) Uani 1 1 d . . .
H16A H 0.2322 0.6784 1.0918 0.072 Uiso 1 1 calc R . .
H16B H 0.1951 0.5919 1.1061 0.072 Uiso 1 1 calc R . .
C17 C 0.0698(4) 0.5610(3) 0.9518(4) 0.0687(15) Uani 1 1 d . . .
H17A H 0.1075 0.5138 0.9807 0.103 Uiso 1 1 calc R . .
H17B H 0.0468 0.5550 0.8874 0.103 Uiso 1 1 calc R . .
H17C H 0.0126 0.5671 0.9686 0.103 Uiso 1 1 calc R . .
C18 C 0.2191(4) 0.6160(4) 0.9547(5) 0.0744(16) Uani 1 1 d . . .
H18A H 0.2597 0.5732 0.9914 0.112 Uiso 1 1 calc R . .
H18B H 0.2588 0.6646 0.9642 0.112 Uiso 1 1 calc R . .
H18C H 0.1959 0.6007 0.8921 0.112 Uiso 1 1 calc R . .
C19 C 0.3863(4) 0.8364(3) 0.9817(3) 0.0504(11) Uani 1 1 d . . .
C20 C 0.3143(7) 0.8255(7) 0.8887(6) 0.054(3) Uani 0.499(10) 1 d P A 1
H20A H 0.2647 0.8679 0.8736 0.081 Uiso 0.499(10) 1 calc PR A 1
H20B H 0.2814 0.7739 0.8832 0.081 Uiso 0.499(10) 1 calc PR A 1
H20C H 0.3495 0.8275 0.8484 0.081 Uiso 0.499(10) 1 calc PR A 1
C21 C 0.4625(8) 0.7644(6) 1.0081(7) 0.055(3) Uani 0.499(10) 1 d P A 1
H21A H 0.4947 0.7606 0.9655 0.082 Uiso 0.499(10) 1 calc PR A 1
H21B H 0.4271 0.7148 1.0075 0.082 Uiso 0.499(10) 1 calc PR A 1
H21C H 0.5127 0.7733 1.0676 0.082 Uiso 0.499(10) 1 calc PR A 1
C22 C 0.4449(9) 0.9106(8) 0.9882(8) 0.057(3) Uani 0.499(10) 1 d PU A 1
H22A H 0.4771 0.9081 0.9455 0.086 Uiso 0.499(10) 1 calc PR A 1
H22B H 0.4953 0.9155 1.0482 0.086 Uiso 0.499(10) 1 calc PR A 1
H22C H 0.4006 0.9566 0.9750 0.086 Uiso 0.499(10) 1 calc PR A 1
C20A C 0.3172(10) 0.8922(9) 0.9048(9) 0.078(4) Uani 0.501(10) 1 d P A 2
H20D H 0.3164 0.9456 0.9282 0.116 Uiso 0.501(10) 1 calc PR A 2
H20E H 0.2498 0.8706 0.8811 0.116 Uiso 0.501(10) 1 calc PR A 2
H20F H 0.3428 0.8947 0.8574 0.116 Uiso 0.501(10) 1 calc PR A 2
C21A C 0.3811(9) 0.7557(6) 0.9425(8) 0.060(3) Uani 0.501(10) 1 d P A 2
H21D H 0.4189 0.7552 0.9042 0.090 Uiso 0.501(10) 1 calc PR A 2
H21E H 0.3118 0.7422 0.9074 0.090 Uiso 0.501(10) 1 calc PR A 2
H21F H 0.4090 0.7166 0.9900 0.090 Uiso 0.501(10) 1 calc PR A 2
C22A C 0.4903(11) 0.8682(11) 1.0086(11) 0.083(5) Uani 0.501(10) 1 d PU A 2
H22D H 0.5076 0.8717 0.9564 0.125 Uiso 0.501(10) 1 calc PR A 2
H22E H 0.5367 0.8323 1.0522 0.125 Uiso 0.501(10) 1 calc PR A 2
H22F H 0.4943 0.9211 1.0348 0.125 Uiso 0.501(10) 1 calc PR A 2
C23 C 0.4143(5) 0.9171(5) 1.3534(4) 0.091(2) Uani 1 1 d . . .
H23A H 0.3708 0.9629 1.3294 0.136 Uiso 1 1 calc R . .
H23B H 0.4709 0.9334 1.4063 0.136 Uiso 1 1 calc R . .
H23C H 0.3774 0.8752 1.3692 0.136 Uiso 1 1 calc R . .
C24 C -0.3427(5) 0.6312(4) 1.0939(5) 0.086(2) Uani 1 1 d . . .
H24A H -0.2844 0.6375 1.1489 0.129 Uiso 1 1 calc R . .
H24B H -0.3963 0.6066 1.1071 0.129 Uiso 1 1 calc R . .
H24C H -0.3642 0.6833 1.0668 0.129 Uiso 1 1 calc R . .
C25 C -0.2377(3) 0.5968(3) 0.7748(3) 0.0492(10) Uani 1 1 d . . .
C26 C -0.2624(4) 0.6725(3) 0.7194(3) 0.0658(14) Uani 1 1 d . . .
H26A H -0.2051 0.7082 0.7399 0.099 Uiso 1 1 calc R . .
H26B H -0.3191 0.6988 0.7258 0.099 Uiso 1 1 calc R . .
H26C H -0.2788 0.6591 0.6571 0.099 Uiso 1 1 calc R . .
C27 C -0.1529(4) 0.5549(3) 0.7605(3) 0.0572(12) Uani 1 1 d . . .
H27A H -0.0961 0.5909 0.7759 0.086 Uiso 1 1 calc R . .
H27B H -0.1739 0.5392 0.6982 0.086 Uiso 1 1 calc R . .
H27C H -0.1339 0.5075 0.7981 0.086 Uiso 1 1 calc R . .
C28 C -0.3282(4) 0.5415(3) 0.7390(3) 0.0599(12) Uani 1 1 d . . .
H28A H -0.3462 0.5332 0.6754 0.090 Uiso 1 1 calc R . .
H28B H -0.3840 0.5659 0.7491 0.090 Uiso 1 1 calc R . .
H28C H -0.3121 0.4904 0.7698 0.090 Uiso 1 1 calc R . .
C29 C 0.0487(4) 0.9163(3) 0.8733(4) 0.0626(14) Uani 1 1 d . . .
H29A H 0.1021 0.8983 0.8545 0.075 Uiso 1 1 calc R B 3
H29B H 0.0776 0.9487 0.9277 0.075 Uiso 1 1 calc R B 3
C30 C -0.0379(18) 0.9657(18) 0.794(2) 0.074(8) Uani 0.30(3) 1 d PU C 3
H30A H -0.0216 1.0228 0.7933 0.088 Uiso 0.30(3) 1 calc PR C 3
H30B H -0.0516 0.9424 0.7344 0.088 Uiso 0.30(3) 1 calc PR C 3
C31 C -0.123(3) 0.952(2) 0.825(3) 0.076(8) Uani 0.30(3) 1 d PU C 3
H31A H -0.1877 0.9710 0.7826 0.092 Uiso 0.30(3) 1 calc PR C 3
H31B H -0.1092 0.9719 0.8852 0.092 Uiso 0.30(3) 1 calc PR C 3
C30A C -0.0222(9) 0.9819(5) 0.8502(12) 0.071(4) Uani 0.70(3) 1 d PU C 4
H30C H -0.0012 1.0251 0.8202 0.085 Uiso 0.70(3) 1 calc PR C 4
H30D H -0.0301 1.0035 0.9035 0.085 Uiso 0.70(3) 1 calc PR C 4
C31A C -0.1209(14) 0.9418(9) 0.7857(11) 0.076(4) Uani 0.70(3) 1 d PU C 4
H31C H -0.1798 0.9672 0.7903 0.091 Uiso 0.70(3) 1 calc PR C 4
H31D H -0.1264 0.9440 0.7235 0.091 Uiso 0.70(3) 1 calc PR C 4
C32 C -0.1081(4) 0.8556(3) 0.8205(4) 0.0650(14) Uani 1 1 d . . .
H32A H -0.1561 0.8255 0.8378 0.078 Uiso 1 1 calc R C 3
H32B H -0.1126 0.8381 0.7613 0.078 Uiso 1 1 calc R C 3

loop_
_atom_site_aniso_label
_atom_site_aniso_U_11
_atom_site_aniso_U_22
_atom_site_aniso_U_33
_atom_site_aniso_U_23
_atom_site_aniso_U_13
_atom_site_aniso_U_12
Cr1 0.0440(4) 0.0477(4) 0.0364(4) 0.0021(3) 0.0237(3) 0.0018(3)
Cl1 0.0654(8) 0.0684(7) 0.0392(6) -0.0006(5) 0.0328(5) -0.0010(6)
O1 0.0499(18) 0.0598(19) 0.0390(16) -0.0028(13) 0.0243(14) -0.0048(14)
O2 0.0460(17) 0.0545(17) 0.0420(16) 0.0013(13) 0.0271(14) -0.0004(14)
O3 0.055(2) 0.127(4) 0.054(2) -0.015(2) 0.0181(18) -0.015(2)
O4 0.086(3) 0.073(2) 0.091(3) -0.017(2) 0.070(2) -0.017(2)
O5 0.059(2) 0.0482(17) 0.0461(17) 0.0067(13) 0.0280(15) 0.0029(14)
N1 0.0394(19) 0.050(2) 0.0336(17) 0.0021(14) 0.0202(15) 0.0033(15)
N2 0.042(2) 0.056(2) 0.0395(18) 0.0000(15) 0.0226(16) 0.0048(16)
C1 0.047(2) 0.046(2) 0.042(2) 0.0046(18) 0.0213(19) 0.0033(19)
C2 0.049(3) 0.048(2) 0.050(2) 0.0044(19) 0.026(2) 0.0013(19)
C3 0.043(3) 0.075(3) 0.060(3) 0.001(2) 0.023(2) -0.004(2)
C4 0.050(3) 0.095(4) 0.043(3) 0.000(3) 0.017(2) -0.007(3)
C5 0.056(3) 0.067(3) 0.043(2) -0.001(2) 0.019(2) -0.004(2)
C6 0.048(2) 0.055(3) 0.039(2) -0.0016(18) 0.0211(19) -0.0026(19)
C7 0.049(3) 0.049(2) 0.041(2) -0.0010(18) 0.0233(19) -0.0012(19)
C8 0.050(3) 0.056(3) 0.042(2) -0.0042(19) 0.026(2) 0.001(2)
C9 0.046(2) 0.054(2) 0.039(2) 0.0024(18) 0.0227(19) 0.0044(19)
C10 0.050(3) 0.064(3) 0.047(2) -0.006(2) 0.030(2) -0.005(2)
C11 0.054(3) 0.054(3) 0.067(3) -0.002(2) 0.038(2) -0.001(2)
C12 0.040(2) 0.045(2) 0.052(3) -0.0004(19) 0.019(2) 0.0028(18)
C13 0.038(2) 0.046(2) 0.041(2) 0.0028(17) 0.0156(18) 0.0075(17)
C14 0.048(2) 0.047(2) 0.040(2) 0.0058(17) 0.0257(19) 0.0081(18)
C15 0.056(3) 0.053(2) 0.042(2) 0.0094(19) 0.027(2) 0.004(2)
C16 0.063(3) 0.062(3) 0.061(3) 0.016(2) 0.031(3) 0.012(2)
C17 0.057(3) 0.049(3) 0.090(4) 0.008(3) 0.015(3) 0.006(2)
C18 0.067(4) 0.074(4) 0.100(5) 0.011(3) 0.052(3) 0.014(3)
C19 0.051(3) 0.052(3) 0.060(3) 0.002(2) 0.034(2) -0.001(2)
C20 0.050(6) 0.075(8) 0.048(5) -0.005(5) 0.030(5) -0.015(5)
C21 0.050(6) 0.064(6) 0.057(6) 0.001(5) 0.029(5) 0.001(5)
C22 0.050(7) 0.070(8) 0.060(6) -0.002(5) 0.030(6) -0.021(5)
C20A 0.094(9) 0.086(9) 0.090(9) 0.022(7) 0.077(8) 0.005(7)
C21A 0.078(8) 0.055(6) 0.073(8) 0.004(5) 0.058(7) 0.000(5)
C22A 0.073(9) 0.105(12) 0.103(11) -0.040(9) 0.069(9) -0.030(8)
C23 0.076(4) 0.153(7) 0.047(3) -0.021(4) 0.028(3) -0.035(4)
C24 0.081(4) 0.100(5) 0.108(5) -0.027(4) 0.072(4) -0.026(4)
C25 0.043(2) 0.063(3) 0.042(2) 0.001(2) 0.0167(19) 0.003(2)
C26 0.074(4) 0.076(4) 0.044(3) 0.003(2) 0.017(3) -0.003(3)
C27 0.062(3) 0.064(3) 0.051(3) -0.009(2) 0.028(2) 0.000(2)
C28 0.046(3) 0.076(3) 0.053(3) -0.006(2) 0.013(2) -0.003(2)
C29 0.074(4) 0.045(3) 0.085(4) 0.012(2) 0.049(3) 0.005(2)
C30 0.076(14) 0.070(13) 0.072(16) 0.048(13) 0.026(12) 0.013(10)
C31 0.090(16) 0.055(14) 0.076(19) 0.027(15) 0.022(18) 0.020(11)
C30A 0.081(7) 0.052(4) 0.092(10) 0.018(5) 0.045(7) 0.017(4)
C31A 0.090(8) 0.063(6) 0.068(9) 0.017(7) 0.021(8) 0.023(5)
C32 0.063(3) 0.059(3) 0.062(3) 0.021(2) 0.012(3) 0.015(2)

loop_
_atom_type_symbol
_atom_type_description
_atom_type_scat_dispersion_real
_atom_type_scat_dispersion_imag
_atom_type_scat_source
C C 0.0033 0.0016 'International Tables Vol C Tables 4.2.6.8 and 6.1.1.4'
H H 0.0000 0.0000 'International Tables Vol C Tables 4.2.6.8 and 6.1.1.4'
Cl Cl 0.1484 0.1585 'International Tables Vol C Tables 4.2.6.8 and 6.1.1.4'
Cr Cr 0.3209 0.6236 'International Tables Vol C Tables 4.2.6.8 and 6.1.1.4'
N N 0.0061 0.0033 'International Tables Vol C Tables 4.2.6.8 and 6.1.1.4'
O O 0.0106 0.0060 'International Tables Vol C Tables 4.2.6.8 and 6.1.1.4'

loop_
_geom_angle_atom_site_label_1
_geom_angle_atom_site_label_2
_geom_angle_atom_site_label_3
_geom_angle
O1 Cr1 O2 174.22(13)
O1 Cr1 N1 91.38(13)
O2 Cr1 N1 90.92(13)
O1 Cr1 O5 87.38(14)
O2 Cr1 O5 87.26(13)
N1 Cr1 O5 91.42(13)
O1 Cr1 N2 90.23(15)
O2 Cr1 N2 95.29(14)
N1 Cr1 N2 83.71(13)
O5 Cr1 N2 174.53(13)
O1 Cr1 Cl1 90.21(9)
O2 Cr1 Cl1 87.67(9)
N1 Cr1 Cl1 177.54(10)
O5 Cr1 Cl1 90.52(9)
N2 Cr1 Cl1 94.41(10)
C1 O1 Cr1 134.6(3)
C14 O2 Cr1 133.1(3)
C23 O3 C4 116.1(4)
C24 O4 C11 117.1(4)
C32 O5 C29 107.6(4)
C32 O5 Cr1 121.2(3)
C29 O5 Cr1 120.6(3)
C8 N1 C7 105.7(3)
C8 N1 C15 110.3(3)
C7 N1 C15 111.7(3)
C8 N1 Cr1 111.0(3)
C7 N1 Cr1 109.1(2)
C15 N1 Cr1 109.0(2)
C17 N2 C16 113.7(4)
C17 N2 C18 106.6(4)
C16 N2 C18 105.8(4)
C17 N2 Cr1 113.9(3)
C16 N2 Cr1 104.3(3)
C18 N2 Cr1 112.3(3)
O1 C1 C6 119.1(4)
O1 C1 C2 121.4(4)
C6 C1 C2 119.5(4)
C3 C2 C1 116.5(4)
C3 C2 C19 118.9(4)
C1 C2 C19 124.5(4)
C4 C3 C2 123.5(5)
C4 C3 H3 118.2
C2 C3 H3 118.2
C5 C4 C3 120.8(5)
C5 C4 O3 123.9(5)
C3 C4 O3 115.3(5)
C4 C5 C6 117.9(4)
C4 C5 H5 121.1
C6 C5 H5 121.1
C5 C6 C1 121.6(4)
C5 C6 C7 118.3(4)
C1 C6 C7 119.8(4)
N1 C7 C6 116.9(4)
N1 C7 H7A 108.1
C6 C7 H7A 108.1
N1 C7 H7B 108.1
C6 C7 H7B 108.1
H7A C7 H7B 107.3
C9 C8 N1 116.7(4)
C9 C8 H8A 108.1
N1 C8 H8A 108.1
C9 C8 H8B 108.1
N1 C8 H8B 108.1
H8A C8 H8B 107.3
C10 C9 C14 120.6(4)
C10 C9 C8 119.2(4)
C14 C9 C8 119.7(4)
C11 C10 C9 119.5(4)
C11 C10 H10 120.2
C9 C10 H10 120.2
C12 C11 C10 119.9(4)
C12 C11 O4 116.6(4)
C10 C11 O4 123.4(4)
C11 C12 C13 122.8(4)
C11 C12 H12 118.6
C13 C12 H12 118.6
C12 C13 C14 117.3(4)
C12 C13 C25 120.4(4)
C14 C13 C25 122.2(4)
O2 C14 C9 120.4(4)
O2 C14 C13 119.9(4)
C9 C14 C13 119.7(4)
C16 C15 N1 110.8(3)
C16 C15 H15A 109.5
N1 C15 H15A 109.5
C16 C15 H15B 109.5
N1 C15 H15B 109.5
H15A C15 H15B 108.1
N2 C16 C15 111.5(4)
N2 C16 H16A 109.3
C15 C16 H16A 109.3
N2 C16 H16B 109.3
C15 C16 H16B 109.3
H16A C16 H16B 108.0
N2 C17 H17A 109.5
N2 C17 H17B 109.5
H17A C17 H17B 109.5
N2 C17 H17C 109.5
H17A C17 H17C 109.5
H17B C17 H17C 109.5
N2 C18 H18A 109.5
N2 C18 H18B 109.5
H18A C18 H18B 109.5
N2 C18 H18C 109.5
H18A C18 H18C 109.5
H18B C18 H18C 109.5
C21A C19 C20 63.3(7)
C21A C19 C22 136.5(7)
C20 C19 C22 109.6(7)
C21A C19 C22A 109.2(8)
C20 C19 C22A 125.4(8)
C21A C19 C2 111.8(5)
C20 C19 C2 117.2(5)
C22 C19 C2 109.0(6)
C22A C19 C2 115.2(6)
C21A C19 C20A 106.6(8)
C22 C19 C20A 74.6(7)
C22A C19 C20A 106.6(9)
C2 C19 C20A 106.9(5)
C21A C19 C21 48.5(6)
C20 C19 C21 109.3(7)
C22 C19 C21 107.2(7)
C22A C19 C21 70.6(8)
C2 C19 C21 103.9(5)
C20A C19 C21 146.6(7)
C19 C20 H20A 109.5
C19 C20 H20B 109.5
C19 C20 H20C 109.5
C19 C21 H21A 109.5
C19 C21 H21B 109.5
C19 C21 H21C 109.5
C19 C22 H22A 109.5
C19 C22 H22B 109.5
C19 C22 H22C 109.5
C19 C20A H20D 109.5
C19 C20A H20E 109.5
H20D C20A H20E 109.5
C19 C20A H20F 109.5
H20D C20A H20F 109.5
H20E C20A H20F 109.5
C19 C21A H21D 109.5
C19 C21A H21E 109.5
H21D C21A H21E 109.5
C19 C21A H21F 109.5
H21D C21A H21F 109.5
H21E C21A H21F 109.5
C19 C22A H22D 109.5
C19 C22A H22E 109.5
H22D C22A H22E 109.5
C19 C22A H22F 109.5
H22D C22A H22F 109.5
H22E C22A H22F 109.5
O3 C23 H23A 109.5
O3 C23 H23B 109.5
H23A C23 H23B 109.5
O3 C23 H23C 109.5
H23A C23 H23C 109.5
H23B C23 H23C 109.5
O4 C24 H24A 109.5
O4 C24 H24B 109.5
H24A C24 H24B 109.5
O4 C24 H24C 109.5
H24A C24 H24C 109.5
H24B C24 H24C 109.5
C27 C25 C13 111.9(4)
C27 C25 C26 108.6(4)
C13 C25 C26 109.4(4)
C27 C25 C28 107.1(4)
C13 C25 C28 111.9(4)
C26 C25 C28 107.8(4)
C25 C26 H26A 109.5
C25 C26 H26B 109.5
H26A C26 H26B 109.5
C25 C26 H26C 109.5
H26A C26 H26C 109.5
H26B C26 H26C 109.5
C25 C27 H27A 109.5
C25 C27 H27B 109.5
H27A C27 H27B 109.5
C25 C27 H27C 109.5
H27A C27 H27C 109.5
H27B C27 H27C 109.5
C25 C28 H28A 109.5
C25 C28 H28B 109.5
H28A C28 H28B 109.5
C25 C28 H28C 109.5
H28A C28 H28C 109.5
H28B C28 H28C 109.5
C30A C29 O5 103.6(5)
O5 C29 C30 101.4(9)
C30A C29 H29A 135.8
O5 C29 H29A 111.5
C30 C29 H29A 111.5
C30A C29 H29B 80.4
O5 C29 H29B 111.5
C30 C29 H29B 111.5
H29A C29 H29B 109.3
C31 C30 C29 98(2)
C31 C30 H30A 112.2
C29 C30 H30A 112.2
C31 C30 H30B 112.2
C29 C30 H30B 112.2
H30A C30 H30B 109.8
C30 C31 C32 90(3)
C30 C31 H31A 113.6
C32 C31 H31A 113.6
C30 C31 H31B 113.6
C32 C31 H31B 113.6
H31A C31 H31B 110.9
C29 C30A C31A 103.1(9)
C29 C30A H30C 111.1
C31A C30A H30C 111.1
C29 C30A H30D 111.1
C31A C30A H30D 111.1
H30C C30A H30D 109.1
C32 C31A C30A 101.8(11)
C32 C31A H31C 111.4
C30A C31A H31C 111.4
C32 C31A H31D 111.4
C30A C31A H31D 111.4
H31C C31A H31D 109.3
O5 C32 C31A 106.8(8)
O5 C32 C31 98.8(15)
O5 C32 H32A 112.0
C31A C32 H32A 125.9
C31 C32 H32A 112.0
O5 C32 H32B 112.0
C31A C32 H32B 88.0
C31 C32 H32B 112.0
H32A C32 H32B 109.7

loop_
_geom_bond_atom_site_label_1
_geom_bond_atom_site_label_2
_geom_bond_distance
Cr1 O1 1.901(3)
Cr1 O2 1.913(3)
Cr1 N1 2.086(4)
Cr1 O5 2.095(3)
Cr1 N2 2.116(4)
Cr1 Cl1 2.319(2)
O1 C1 1.329(5)
O2 C14 1.329(5)
O3 C23 1.405(7)
O3 C4 1.405(6)
O4 C24 1.377(7)
O4 C11 1.380(5)
O5 C32 1.451(6)
O5 C29 1.463(6)
N1 C8 1.485(6)
N1 C7 1.487(6)
N1 C15 1.490(5)
N2 C17 1.449(6)
N2 C16 1.470(6)
N2 C18 1.490(6)
C1 C6 1.401(6)
C1 C2 1.403(6)
C2 C3 1.386(7)
C2 C19 1.526(6)
C3 C4 1.366(7)
C3 H3 0.9500
C4 C5 1.361(7)
C5 C6 1.399(6)
C5 H5 0.9500
C6 C7 1.494(6)
C7 H7A 0.9900
C7 H7B 0.9900
C8 C9 1.483(6)
C8 H8A 0.9900
C8 H8B 0.9900
C9 C10 1.393(6)
C9 C14 1.395(6)
C10 C11 1.372(7)
C10 H10 0.9500
C11 C12 1.370(7)
C12 C13 1.387(6)
C12 H12 0.9500
C13 C14 1.415(6)
C13 C25 1.524(6)
C15 C16 1.481(7)
C15 H15A 0.9900
C15 H15B 0.9900
C16 H16A 0.9900
C16 H16B 0.9900
C17 H17A 0.9800
C17 H17B 0.9800
C17 H17C 0.9800
C18 H18A 0.9800
C18 H18B 0.9800
C18 H18C 0.9800
C19 C21A 1.492(11)
C19 C20 1.493(11)
C19 C22 1.495(12)
C19 C22A 1.510(14)
C19 C20A 1.585(13)
C19 C21 1.590(11)
C20 H20A 0.9800
C20 H20B 0.9800
C20 H20C 0.9800
C21 H21A 0.9800
C21 H21B 0.9800
C21 H21C 0.9800
C22 H22A 0.9800
C22 H22B 0.9800
C22 H22C 0.9800
C20A H20D 0.9800
C20A H20E 0.9800
C20A H20F 0.9800
C21A H21D 0.9800
C21A H21E 0.9800
C21A H21F 0.9800
C22A H22D 0.9800
C22A H22E 0.9800
C22A H22F 0.9800
C23 H23A 0.9800
C23 H23B 0.9800
C23 H23C 0.9800
C24 H24A 0.9800
C24 H24B 0.9800
C24 H24C 0.9800
C25 C27 1.520(6)
C25 C26 1.525(7)
C25 C28 1.538(7)
C26 H26A 0.9800
C26 H26B 0.9800
C26 H26C 0.9800
C27 H27A 0.9800
C27 H27B 0.9800
C27 H27C 0.9800
C28 H28A 0.9800
C28 H28B 0.9800
C28 H28C 0.9800
C29 C30A 1.461(10)
C29 C30 1.65(2)
C29 H29A 0.9900
C29 H29B 0.9900
C30 C31 1.53(6)
C30 H30A 0.9900
C30 H30B 0.9900
C31 C32 1.64(3)
C31 H31A 0.9900
C31 H31B 0.9900
C30A C31A 1.58(3)
C30A H30C 0.9900
C30A H30D 0.9900
C31A C32 1.543(16)
C31A H31C 0.9900
C31A H31D 0.9900
C32 H32A 0.9900
C32 H32B 0.9900

loop_
_geom_torsion_atom_site_label_1
_geom_torsion_atom_site_label_2
_geom_torsion_atom_site_label_3
_geom_torsion_atom_site_label_4
_geom_torsion
N1 Cr1 O1 C1 6.0(4)
O5 Cr1 O1 C1 97.3(4)
N2 Cr1 O1 C1 -77.7(4)
Cl1 Cr1 O1 C1 -172.1(4)
N1 Cr1 O2 C14 -10.4(4)
O5 Cr1 O2 C14 -101.8(4)
N2 Cr1 O2 C14 73.4(4)
Cl1 Cr1 O2 C14 167.6(4)
O1 Cr1 O5 C32 158.2(3)
O2 Cr1 O5 C32 -19.7(3)
N1 Cr1 O5 C32 -110.5(4)
Cl1 Cr1 O5 C32 68.0(3)
O1 Cr1 O5 C29 18.1(3)
O2 Cr1 O5 C29 -159.7(3)
N1 Cr1 O5 C29 109.4(3)
Cl1 Cr1 O5 C29 -72.1(3)
O1 Cr1 N1 C8 146.9(3)
O2 Cr1 N1 C8 -27.8(3)
O5 Cr1 N1 C8 59.5(3)
N2 Cr1 N1 C8 -123.0(3)
O1 Cr1 N1 C7 30.8(3)
O2 Cr1 N1 C7 -143.9(3)
O5 Cr1 N1 C7 -56.6(3)
N2 Cr1 N1 C7 120.9(3)
O1 Cr1 N1 C15 -91.4(3)
O2 Cr1 N1 C15 93.9(3)
O5 Cr1 N1 C15 -178.8(3)
N2 Cr1 N1 C15 -1.3(3)
O1 Cr1 N2 C17 -167.5(4)
O2 Cr1 N2 C17 10.8(4)
N1 Cr1 N2 C17 101.2(4)
Cl1 Cr1 N2 C17 -77.2(3)
O1 Cr1 N2 C16 67.9(3)
O2 Cr1 N2 C16 -113.8(3)
N1 Cr1 N2 C16 -23.5(3)
Cl1 Cr1 N2 C16 158.1(3)
O1 Cr1 N2 C18 -46.2(4)
O2 Cr1 N2 C18 132.1(4)
N1 Cr1 N2 C18 -137.6(4)
Cl1 Cr1 N2 C18 44.0(4)
Cr1 O1 C1 C6 -17.5(6)
Cr1 O1 C1 C2 162.2(3)
O1 C1 C2 C3 -175.0(4)
C6 C1 C2 C3 4.7(6)
O1 C1 C2 C19 7.4(7)
C6 C1 C2 C19 -172.9(4)
C1 C2 C3 C4 -1.4(8)
C19 C2 C3 C4 176.3(5)
C2 C3 C4 C5 -2.0(9)
C2 C3 C4 O3 179.0(5)
C23 O3 C4 C5 -16.4(9)
C23 O3 C4 C3 162.6(6)
C3 C4 C5 C6 1.9(8)
O3 C4 C5 C6 -179.2(5)
C4 C5 C6 C1 1.5(7)
C4 C5 C6 C7 -172.8(5)
O1 C1 C6 C5 174.8(4)
C2 C1 C6 C5 -4.9(7)
O1 C1 C6 C7 -11.0(6)
C2 C1 C6 C7 169.3(4)
C8 N1 C7 C6 177.8(4)
C15 N1 C7 C6 57.8(5)
Cr1 N1 C7 C6 -62.7(4)
C5 C6 C7 N1 -129.6(4)
C1 C6 C7 N1 56.0(6)
C7 N1 C8 C9 178.9(4)
C15 N1 C8 C9 -60.2(5)
Cr1 N1 C8 C9 60.7(4)
N1 C8 C9 C10 133.6(4)
N1 C8 C9 C14 -55.1(6)
C14 C9 C10 C11 -1.3(7)
C8 C9 C10 C11 170.0(5)
C9 C10 C11 C12 -2.7(7)
C9 C10 C11 O4 179.3(5)
C24 O4 C11 C12 -146.0(6)
C24 O4 C11 C10 32.1(8)
C10 C11 C12 C13 2.9(7)
O4 C11 C12 C13 -179.0(4)
C11 C12 C13 C14 0.9(7)
C11 C12 C13 C25 -174.8(4)
Cr1 O2 C14 C9 21.3(6)
Cr1 O2 C14 C13 -162.4(3)
C10 C9 C14 O2 -178.7(4)
C8 C9 C14 O2 10.1(6)
C10 C9 C14 C13 5.0(7)
C8 C9 C14 C13 -166.2(4)
C12 C13 C14 O2 178.9(4)
C25 C13 C14 O2 -5.5(6)
C12 C13 C14 C9 -4.8(6)
C25 C13 C14 C9 170.8(4)
C8 N1 C15 C16 148.8(4)
C7 N1 C15 C16 -94.0(5)
Cr1 N1 C15 C16 26.7(5)
C17 N2 C16 C15 -79.1(5)
C18 N2 C16 C15 164.3(4)
Cr1 N2 C16 C15 45.7(4)
N1 C15 C16 N2 -50.1(6)
C3 C2 C19 C21A 119.9(7)
C1 C2 C19 C21A -62.6(8)
C3 C2 C19 C20 -170.0(7)
C1 C2 C19 C20 7.5(8)
C3 C2 C19 C22 -44.7(8)
C1 C2 C19 C22 132.8(7)
C3 C2 C19 C22A -5.5(10)
C1 C2 C19 C22A 172.0(9)
C3 C2 C19 C20A -123.8(7)
C1 C2 C19 C20A 53.7(8)
C3 C2 C19 C21 69.3(7)
C1 C2 C19 C21 -113.2(6)
C12 C13 C25 C27 -124.6(5)
C14 C13 C25 C27 60.0(6)
C12 C13 C25 C26 115.1(5)
C14 C13 C25 C26 -60.4(5)
C12 C13 C25 C28 -4.3(6)
C14 C13 C25 C28 -179.8(4)
C32 O5 C29 C30A 37.7(9)
Cr1 O5 C29 C30A -177.4(8)
C32 O5 C29 C30 3.9(16)
Cr1 O5 C29 C30 148.7(16)
C30A C29 C30 C31 -60(3)
O5 C29 C30 C31 38(3)
C29 C30 C31 C32 -57(3)
O5 C29 C30A C31A -41.3(14)
C30 C29 C30A C31A 48.7(18)
C29 C30A C31A C32 30.0(16)
C29 O5 C32 C31A -17.6(8)
Cr1 O5 C32 C31A -162.1(7)
C29 O5 C32 C31 -40.9(15)
Cr1 O5 C32 C31 174.5(14)
C30A C31A C32 O5 -7.7(13)
C30A C31A C32 C31 66(5)
C30 C31 C32 O5 62(2)
C30 C31 C32 C31A -49(4)

loop_
_platon_squeeze_void_nr
_platon_squeeze_void_average_x
_platon_squeeze_void_average_y
_platon_squeeze_void_average_z
_platon_squeeze_void_volume
_platon_squeeze_void_count_electrons
_platon_squeeze_void_content
1 0.398 0.376 0.667 166 51 ' '
2 0.398 0.124 1.167 166 51 ' '
3 0.602 0.624 0.333 166 51 ' '
4 0.602 0.876 0.833 166 51 ' '
